data_1576900
loop_
_publ_author_name
'Krishna, Swathi'
'Ca&#xf1;izares-Espada, Elena'
'Guzm&#xe1;n, David'
'Bo, Yifan'
'Clark, Timothy'
'Torres, Tom&#xe1;s'
'Guldi, Dirk M.'
'Rodr&#xed;guez-Morgade, M Salom&#xe9;'

_publ_section_title
;
 Subporphyrazine scaffolds as emerging electron acceptors for long-lived
 charge separation.
;
_journal_issue 11
_journal_name_full 'Chemical science'
_journal_page_first 5563
_journal_page_last 5575
_journal_paper_doi 10.1039/d5sc08213g
_journal_volume 17
_journal_year 2026
_chemical_formula_sum 'C42.75 H36.5 B Cl0.75 N6 O13'
_chemical_formula_weight 879.67
_chemical_name_common DGR-OPh_200K
_chemical_properties_physical Air-sensitive
_space_group_crystal_system monoclinic
_space_group_IT_number 15
_space_group_name_Hall '-C 2yc'
_space_group_name_H-M_alt 'C 1 2/c 1'
_atom_sites_solution_hydrogens geom
_audit_update_record
;
2025-06-12 deposited with the CCDC.	2026-01-14 downloaded from the CCDC.
;
_cell_angle_alpha 90
_cell_angle_beta 120.236(3)
_cell_angle_gamma 90
_cell_formula_units_Z 8
_cell_length_a 41.747(3)
_cell_length_b 7.8119(7)
_cell_length_c 30.271(3)
_cell_measurement_reflns_used 3191
_cell_measurement_temperature 200.(2)
_cell_measurement_theta_max 19.5722
_cell_measurement_theta_min 2.6679
_cell_volume 8529.1(13)
_computing_cell_refinement 'SAINT V8.34A (Bruker AXS Inc., 2013)'
_computing_data_collection 'Bruker Instrument Service v2010.9.0.0'
_computing_data_reduction 'SAINT V8.34A (Bruker AXS Inc., 2013)'
_computing_molecular_graphics 'Bruker SHELXTL'
_computing_publication_material 'Bruker SHELXTL'
_computing_structure_refinement 'SHELXL-2014/7 (Sheldrick, 2014)'
_computing_structure_solution 'SHELXS-97 (Sheldrick 2008)'
_diffrn_ambient_temperature 200.(2)
_diffrn_detector_area_resol_mean 8.3333
_diffrn_measured_fraction_theta_full 0.995
_diffrn_measured_fraction_theta_max 0.995
_diffrn_measurement_device_type 'Bruker Kappa Apex II'
_diffrn_measurement_method '\f and \w scans'
_diffrn_radiation_type 'Mo K\a'
_diffrn_radiation_wavelength 0.71073
_diffrn_reflns_av_R_equivalents 0.2810
_diffrn_reflns_av_unetI/netI 0.1536
_diffrn_reflns_limit_h_max 49
_diffrn_reflns_limit_h_min -48
_diffrn_reflns_limit_k_max 9
_diffrn_reflns_limit_k_min -9
_diffrn_reflns_limit_l_max 36
_diffrn_reflns_limit_l_min -36
_diffrn_reflns_number 104695
_diffrn_reflns_theta_full 25.11
_diffrn_reflns_theta_max 25.11
_diffrn_reflns_theta_min 1.13
_exptl_absorpt_coefficient_mu 0.147
_exptl_absorpt_correction_T_max 0.745
_exptl_absorpt_correction_T_min 0.655
_exptl_absorpt_correction_type multi-scan
_exptl_absorpt_process_details SADABS
_exptl_crystal_colour 'dark purple'
_exptl_crystal_density_diffrn 1.370
_exptl_crystal_density_method 'not measured'
_exptl_crystal_description plate
_exptl_crystal_F_000 3654
_exptl_crystal_recrystallization_method 'Re-crystallisation from solvent: dichloroethane'
_exptl_crystal_size_max 0.164
_exptl_crystal_size_mid 0.124
_exptl_crystal_size_min 0.015
_refine_diff_density_max 0.618
_refine_diff_density_min -0.468
_refine_ls_extinction_method none
_refine_ls_goodness_of_fit_ref 1.026
_refine_ls_hydrogen_treatment constr
_refine_ls_matrix_type full
_refine_ls_number_parameters 583
_refine_ls_number_reflns 7573
_refine_ls_number_restraints 7
_refine_ls_restrained_S_all 1.027
_refine_ls_R_factor_all 0.2174
_refine_ls_R_factor_gt 0.0772
_refine_ls_shift/su_max 0.000
_refine_ls_shift/su_mean 0.000
_refine_ls_structure_factor_coef Fsqd
_refine_ls_weighting_details 'w=1/[\s^2^(Fo^2^)+(0.1212P)^2^] where P=(Fo^2^+2Fc^2^)/3'
_refine_ls_weighting_scheme calc
_refine_ls_wR_factor_gt 0.1761
_refine_ls_wR_factor_ref 0.2511
_reflns_number_gt 3275
_reflns_number_total 7573
_reflns_threshold_expression 'I > 2\s(I)'
_cod_data_source_file d5sc08213g2.cif
_cod_data_source_block 02493DavidGuzman
_cod_original_formula_sum 'C42.75 H36.50 B Cl0.75 N6 O13'
_cod_database_code 1576900

loop_
_space_group_symop_operation_xyz
'x, y, z'
'-x, y, -z+1/2'
'x+1/2, y+1/2, z'
'-x+1/2, y+1/2, -z+1/2'
'-x, -y, -z'
'x, -y, z-1/2'
'-x+1/2, -y+1/2, -z'
'x+1/2, -y+1/2, z-1/2'

loop_
_atom_site_type_symbol
_atom_site_label
_atom_site_fract_x
_atom_site_fract_y
_atom_site_fract_z
_atom_site_U_iso_or_equiv
_atom_site_adp_type
_atom_site_calc_flag
_atom_site_refinement_flags_adp
_atom_site_refinement_flags_occupancy
_atom_site_refinement_flags_posn
_atom_site_occupancy
_atom_site_disorder_assembly
_atom_site_disorder_group
B B1 0.36658(16) 0.6846(8) 0.4697(2) 0.0310(15) Uani d . . . 1 . .
C C1 0.33183(14) 0.6575(7) 0.51715(19) 0.0314(13) Uani d . . . 1 . .
C C2 0.29602(13) 0.5931(7) 0.5063(2) 0.0303(13) Uani d . . . 1 . .
C C4 0.30579(14) 0.5297(7) 0.4401(2) 0.0337(13) Uani d . . . 1 . .
C C5 0.34272(14) 0.4347(7) 0.40895(19) 0.0321(13) Uani d . . . 1 . .
C C6 0.35944(15) 0.3050(7) 0.39275(19) 0.0353(14) Uani d . . . 1 . .
C C7 0.39787(14) 0.3243(7) 0.42187(19) 0.0314(13) Uani d . . . 1 . .
C C8 0.40469(14) 0.4665(7) 0.45605(19) 0.0305(13) Uani d . . . 1 . .
C C9 0.43123(13) 0.5950(6) 0.53526(19) 0.0280(12) Uani d . . . 1 . .
C C10 0.45439(13) 0.6049(6) 0.59082(19) 0.0293(13) Uani d . . . 1 . .
C C11 0.43197(13) 0.6674(7) 0.60923(19) 0.0301(13) Uani d . . . 1 . .
C C12 0.39462(14) 0.6912(6) 0.56487(19) 0.0309(13) Uani d . . . 1 . .
C C13 0.28170(14) 0.6024(7) 0.5411(2) 0.0340(13) Uani d . . . 1 . .
H H13 0.259 0.5454 0.5312 0.041 Uiso calc U . R 1 . .
C C14 0.29759(15) 0.6834(7) 0.5851(2) 0.0393(14) Uani d . . . 1 . .
H H14 0.32 0.7447 0.5955 0.047 Uiso calc U . R 1 . .
C C15 0.28154(17) 0.6811(8) 0.6182(2) 0.0462(16) Uani d . . . 1 . .
C C16 0.2905(2) 0.7700(13) 0.6981(3) 0.101(3) Uani d . . . 1 . .
H H16A 0.2684 0.8428 0.684 0.152 Uiso calc U . R 1 . .
H H16B 0.3098 0.818 0.7306 0.152 Uiso calc U . R 1 . .
H H16C 0.2841 0.6545 0.7038 0.152 Uiso calc U . R 1 . .
C C17 0.28004(13) 0.5130(7) 0.45891(19) 0.0325(13) Uani d . . . 1 . .
C C18 0.24503(14) 0.4230(7) 0.4346(2) 0.0392(14) Uani d . . . 1 . .
H H18 0.2318 0.4232 0.4524 0.047 Uiso calc U . R 1 . .
C C19 0.22928(15) 0.3408(9) 0.3906(2) 0.0527(17) Uani d . . . 1 . .
H H19 0.2416 0.3303 0.3715 0.063 Uiso calc U . R 1 . .
C C20 0.19199(17) 0.2648(9) 0.3711(3) 0.0599(19) Uani d . . . 1 . .
C C21 0.1412(2) 0.1286(14) 0.3032(3) 0.125(4) Uani d . . . 1 . .
H H21A 0.1418 0.0319 0.3242 0.187 Uiso calc U . R 1 . .
H H21B 0.1325 0.0891 0.2682 0.187 Uiso calc U . R 1 . .
H H21C 0.1243 0.2167 0.3028 0.187 Uiso calc U . R 1 . .
C C22 0.34091(16) 0.1594(8) 0.3579(2) 0.0434(15) Uani d . . . 1 . .
H H22 0.357 0.0755 0.3568 0.052 Uiso calc U . R 1 . .
C C23 0.30635(17) 0.1310(9) 0.3291(2) 0.0534(17) Uani d . . . 1 . .
H H23 0.2893 0.2129 0.3285 0.064 Uiso calc U . R 1 . .
C C24 0.2914(2) -0.0235(9) 0.2965(3) 0.0530(17) Uani d . . . 1 . .
C C25 0.3033(2) -0.2901(12) 0.2729(4) 0.120(4) Uani d . . . 1 . .
H H25A 0.2857 -0.3432 0.2812 0.18 Uiso calc U . R 1 . .
H H25B 0.324 -0.3686 0.2821 0.18 Uiso calc U . R 1 . .
H H25C 0.2908 -0.2653 0.2362 0.18 Uiso calc U . R 1 . .
C C26 0.42593(15) 0.2206(7) 0.4196(2) 0.0356(14) Uani d . . . 1 . .
H H26 0.4175 0.1413 0.3922 0.043 Uiso calc U . R 1 . .
C C27 0.46182(16) 0.2262(7) 0.4519(2) 0.0405(15) Uani d . . . 1 . .
H H27 0.4705 0.2997 0.4807 0.049 Uiso calc U . R 1 . .
C C28 0.48933(18) 0.1265(7) 0.4463(2) 0.0407(15) Uani d . . . 1 . .
C C29 0.50119(17) -0.0440(9) 0.3924(3) 0.0613(19) Uani d . . . 1 . .
H H29A 0.5193 0.038 0.3933 0.092 Uiso calc U . R 1 . .
H H29B 0.4883 -0.0998 0.3588 0.092 Uiso calc U . R 1 . .
H H29C 0.514 -0.1306 0.419 0.092 Uiso calc U . R 1 . .
C C30 0.49179(13) 0.5494(7) 0.6205(2) 0.0345(13) Uani d . . . 1 . .
H H30 0.5036 0.5617 0.6565 0.041 Uiso calc U . R 1 . .
C C31 0.51145(14) 0.4812(7) 0.6012(2) 0.0369(14) Uani d . . . 1 . .
H H31 0.5006 0.4752 0.5651 0.044 Uiso calc U . R 1 . .
C C32 0.54909(16) 0.4154(8) 0.6336(3) 0.0463(16) Uani d . . . 1 . .
C C33 0.59750(17) 0.2644(9) 0.6321(3) 0.072(2) Uani d . . . 1 . .
H H33A 0.6163 0.3528 0.6502 0.107 Uiso calc U . R 1 . .
H H33B 0.6025 0.2061 0.6075 0.107 Uiso calc U . R 1 . .
H H33C 0.5982 0.1811 0.6568 0.107 Uiso calc U . R 1 . .
C C34 0.44216(14) 0.6957(7) 0.6614(2) 0.0346(14) Uani d . . . 1 . .
H H34 0.4672 0.6747 0.6869 0.041 Uiso calc U . R 1 . .
C C35 0.41907(16) 0.7494(8) 0.6766(2) 0.0486(16) Uani d . . . 1 . .
H H35 0.3938 0.7685 0.6516 0.058 Uiso calc U . R 1 . .
C C36 0.43100(18) 0.7804(9) 0.7304(2) 0.0566(18) Uani d . . . 1 . .
C C37 0.4093(2) 0.8594(14) 0.7856(3) 0.111(3) Uani d . . . 1 . .
H H37A 0.4192 0.7563 0.8066 0.166 Uiso calc U . R 1 . .
H H37B 0.3863 0.8938 0.7844 0.166 Uiso calc U . R 1 . .
H H37C 0.4275 0.9521 0.8004 0.166 Uiso calc U . R 1 . .
C C38 0.36482(14) 0.9853(7) 0.4760(2) 0.0349(14) Uani d . . . 1 . .
C C39 0.33263(15) 1.0397(7) 0.4738(2) 0.0426(15) Uani d . . . 1 . .
H H39 0.3094 0.9916 0.4494 0.051 Uiso calc U . R 1 . .
C C40 0.33436(18) 1.1643(8) 0.5072(3) 0.0524(17) Uani d . . . 1 . .
H H40 0.3123 1.1994 0.5065 0.063 Uiso calc U . R 1 . .
C C41 0.36747(18) 1.2380(8) 0.5412(3) 0.0516(17) Uani d . . . 1 . .
H H41 0.3683 1.323 0.5643 0.062 Uiso calc U . R 1 . .
C C42 0.39935(17) 1.1899(7) 0.5423(2) 0.0463(16) Uani d . . . 1 . .
H H42 0.4222 1.2436 0.5654 0.056 Uiso calc U . R 1 . .
C C43 0.39845(15) 1.0629(7) 0.5097(2) 0.0389(14) Uani d . . . 1 . .
H H43 0.4206 1.0292 0.5103 0.047 Uiso calc U . R 1 . .
N N1 0.33341(11) 0.6340(5) 0.47390(16) 0.0320(11) Uani d . . . 1 . .
N N2 0.30902(11) 0.4383(6) 0.40464(15) 0.0350(11) Uani d . . . 1 . .
N N3 0.37129(11) 0.5382(5) 0.44176(15) 0.0303(11) Uani d . . . 1 . .
N N4 0.43568(11) 0.5034(5) 0.50108(15) 0.0311(11) Uani d . . . 1 . .
N N5 0.39823(10) 0.6655(5) 0.52331(15) 0.0272(10) Uani d . . . 1 . .
N N6 0.36177(11) 0.6993(5) 0.56255(15) 0.0291(10) Uani d . . . 1 . .
O O1 0.30384(11) 0.7622(6) 0.66256(16) 0.0645(13) Uani d . . . 1 . .
O O2 0.25261(12) 0.6186(7) 0.60850(16) 0.0704(14) Uani d . . . 1 . .
O O3 0.17858(12) 0.2007(8) 0.3248(2) 0.099(2) Uani d . . . 1 . .
O O4 0.17626(13) 0.2601(8) 0.3936(2) 0.0932(19) Uani d . . . 1 . .
O O5 0.31734(12) -0.1306(7) 0.30184(19) 0.0835(17) Uani d . . . 1 . .
O O6 0.25989(14) -0.0498(6) 0.2696(2) 0.0818(16) Uani d . . . 1 . .
O O7 0.47453(10) 0.0452(5) 0.40122(15) 0.0487(11) Uani d . . . 1 . .
O O8 0.52146(11) 0.1223(5) 0.47772(16) 0.0507(11) Uani d . . . 1 . .
O O9 0.56145(11) 0.3425(5) 0.60529(16) 0.0539(11) Uani d . . . 1 . .
O O10 0.56649(12) 0.4199(7) 0.67935(19) 0.0862(17) Uani d . . . 1 . .
O O11 0.40182(11) 0.8244(7) 0.73490(16) 0.0803(16) Uani d . . . 1 . .
O O12 0.46172(12) 0.7695(7) 0.76567(16) 0.0740(15) Uani d . . . 1 . .
O O13 0.36444(9) 0.8484(5) 0.44643(13) 0.0365(9) Uani d . . . 1 . .
Cl Cl1 0.44907(8) 0.2227(4) 0.67949(11) 0.1008(10) Uani d . P . 0.75 . .
C C44 0.4807(2) 0.229(2) 0.7429(6) 0.190(10) Uani d U P D 0.75 . .
H H44A 0.4759 0.3333 0.7574 0.228 Uiso calc U P R 0.75 . .
H H44B 0.4763 0.1293 0.7593 0.228 Uiso calc U P R 0.75 . .

loop_
_atom_site_aniso_label
_atom_site_aniso_U_11
_atom_site_aniso_U_22
_atom_site_aniso_U_33
_atom_site_aniso_U_12
_atom_site_aniso_U_13
_atom_site_aniso_U_23
B1 0.039(4) 0.027(4) 0.031(4) 0.003(3) 0.020(3) 0.002(3)
C1 0.037(3) 0.029(3) 0.030(3) 0.007(3) 0.018(3) -0.001(3)
C2 0.022(3) 0.034(3) 0.035(3) 0.003(2) 0.015(2) 0.002(3)
C4 0.027(3) 0.039(4) 0.030(3) 0.000(3) 0.010(3) 0.001(3)
C5 0.029(3) 0.038(3) 0.029(3) -0.003(3) 0.014(3) -0.003(3)
C6 0.041(3) 0.038(4) 0.028(3) -0.006(3) 0.019(3) -0.004(3)
C7 0.037(3) 0.027(3) 0.033(3) -0.007(3) 0.020(3) -0.003(3)
C8 0.034(3) 0.033(3) 0.031(3) 0.001(3) 0.022(3) 0.001(3)
C9 0.022(3) 0.027(3) 0.038(3) -0.005(2) 0.017(3) -0.001(3)
C10 0.031(3) 0.029(3) 0.033(3) -0.006(2) 0.019(3) -0.002(2)
C11 0.031(3) 0.028(3) 0.033(3) -0.005(2) 0.017(3) -0.006(3)
C12 0.039(3) 0.026(3) 0.029(3) 0.000(2) 0.018(3) 0.000(2)
C13 0.023(3) 0.043(4) 0.040(4) 0.005(3) 0.018(3) 0.003(3)
C14 0.033(3) 0.054(4) 0.039(4) 0.001(3) 0.024(3) -0.003(3)
C15 0.033(4) 0.066(5) 0.042(4) 0.006(3) 0.021(3) 0.000(3)
C16 0.097(6) 0.173(9) 0.055(5) -0.025(6) 0.054(5) -0.032(5)
C17 0.027(3) 0.037(4) 0.031(3) 0.003(3) 0.013(3) 0.002(3)
C18 0.030(3) 0.049(4) 0.035(4) 0.005(3) 0.014(3) 0.000(3)
C19 0.035(3) 0.080(5) 0.046(4) -0.006(3) 0.022(3) -0.015(4)
C20 0.034(4) 0.080(5) 0.063(5) -0.009(4) 0.023(4) -0.016(4)
C21 0.059(5) 0.176(10) 0.101(7) -0.053(6) 0.012(5) -0.061(7)
C22 0.041(4) 0.059(4) 0.034(3) -0.010(3) 0.022(3) -0.005(3)
C23 0.043(4) 0.060(5) 0.052(4) 0.005(3) 0.021(3) -0.006(4)
C24 0.047(4) 0.056(5) 0.059(5) -0.013(4) 0.028(4) -0.012(4)
C25 0.069(5) 0.112(8) 0.139(8) 0.002(5) 0.022(5) -0.082(7)
C26 0.043(4) 0.036(4) 0.038(3) -0.004(3) 0.028(3) -0.004(3)
C27 0.041(4) 0.040(4) 0.042(4) 0.003(3) 0.022(3) -0.007(3)
C28 0.046(4) 0.039(4) 0.042(4) -0.005(3) 0.026(3) -0.002(3)
C29 0.059(4) 0.058(5) 0.088(5) 0.004(4) 0.052(4) -0.015(4)
C30 0.027(3) 0.044(4) 0.033(3) 0.000(3) 0.016(3) 0.002(3)
C31 0.028(3) 0.042(4) 0.042(3) 0.000(3) 0.019(3) 0.005(3)
C32 0.040(4) 0.055(4) 0.048(4) 0.003(3) 0.024(3) 0.004(3)
C33 0.054(4) 0.076(5) 0.105(6) 0.032(4) 0.055(4) 0.037(4)
C34 0.027(3) 0.044(4) 0.031(3) 0.000(3) 0.014(3) -0.005(3)
C35 0.037(3) 0.076(5) 0.028(3) 0.003(3) 0.012(3) -0.008(3)
C36 0.035(4) 0.092(6) 0.045(4) -0.001(4) 0.021(3) -0.008(4)
C37 0.089(6) 0.206(11) 0.057(5) 0.003(6) 0.051(5) -0.038(6)
C38 0.035(3) 0.035(4) 0.039(3) 0.003(3) 0.021(3) 0.012(3)
C39 0.037(3) 0.039(4) 0.047(4) 0.004(3) 0.017(3) 0.006(3)
C40 0.055(4) 0.042(4) 0.072(5) 0.015(3) 0.040(4) 0.009(4)
C41 0.059(5) 0.030(4) 0.070(5) 0.000(3) 0.036(4) -0.003(3)
C42 0.057(4) 0.034(4) 0.058(4) -0.014(3) 0.036(3) -0.003(3)
C43 0.034(3) 0.044(4) 0.049(4) 0.000(3) 0.028(3) 0.009(3)
N1 0.026(2) 0.038(3) 0.034(3) -0.001(2) 0.017(2) -0.002(2)
N2 0.032(3) 0.043(3) 0.031(3) -0.003(2) 0.017(2) -0.002(2)
N3 0.027(2) 0.036(3) 0.031(3) 0.000(2) 0.016(2) -0.001(2)
N4 0.032(2) 0.036(3) 0.029(3) -0.006(2) 0.018(2) -0.005(2)
N5 0.028(3) 0.026(3) 0.031(3) -0.003(2) 0.017(2) -0.001(2)
N6 0.026(3) 0.031(3) 0.034(3) 0.002(2) 0.017(2) 0.000(2)
O1 0.054(3) 0.104(4) 0.045(3) -0.010(3) 0.032(2) -0.018(3)
O2 0.047(3) 0.115(4) 0.061(3) -0.011(3) 0.036(2) -0.007(3)
O3 0.045(3) 0.160(6) 0.072(4) -0.035(3) 0.016(3) -0.059(4)
O4 0.054(3) 0.148(5) 0.084(4) -0.044(3) 0.040(3) -0.041(4)
O5 0.045(3) 0.103(4) 0.086(4) -0.013(3) 0.020(3) -0.057(3)
O6 0.057(3) 0.074(4) 0.093(4) -0.009(3) 0.022(3) -0.023(3)
O7 0.044(2) 0.054(3) 0.055(3) -0.001(2) 0.031(2) -0.013(2)
O8 0.039(3) 0.054(3) 0.058(3) 0.003(2) 0.023(2) -0.002(2)
O9 0.049(3) 0.055(3) 0.072(3) 0.018(2) 0.041(2) 0.011(2)
O10 0.051(3) 0.146(5) 0.047(3) 0.040(3) 0.013(2) 0.006(3)
O11 0.043(3) 0.157(5) 0.043(3) 0.004(3) 0.023(2) -0.027(3)
O12 0.047(3) 0.135(5) 0.038(3) 0.001(3) 0.020(2) -0.003(3)
O13 0.042(2) 0.036(2) 0.036(2) 0.0034(18) 0.0226(18) 0.0026(19)
Cl1 0.107(2) 0.084(2) 0.0722(19) 0.0024(17) 0.0161(17) 0.0031(16)
C44 0.203(19) 0.206(17) 0.072(10) -0.073(13) 0.004(13) 0.014(11)

loop_
_atom_type_symbol
_atom_type_description
_atom_type_scat_dispersion_real
_atom_type_scat_dispersion_imag
_atom_type_scat_source
C C 0.0033 0.0016 'International Tables Vol C Tables 4.2.6.8 and 6.1.1.4'
H H 0.0000 0.0000 'International Tables Vol C Tables 4.2.6.8 and 6.1.1.4'
B B 0.0013 0.0007 'International Tables Vol C Tables 4.2.6.8 and 6.1.1.4'
N N 0.0061 0.0033 'International Tables Vol C Tables 4.2.6.8 and 6.1.1.4'
O O 0.0106 0.0060 'International Tables Vol C Tables 4.2.6.8 and 6.1.1.4'
Cl Cl 0.1484 0.1585 'International Tables Vol C Tables 4.2.6.8 and 6.1.1.4'

loop_
_geom_angle_atom_site_label_1
_geom_angle_atom_site_label_2
_geom_angle_atom_site_label_3
_geom_angle_site_symmetry_1
_geom_angle_site_symmetry_3
_geom_angle
_geom_angle_publ_flag
O13 B1 N3 . . 113.3(4) ?
O13 B1 N5 . . 115.0(5) ?
N3 B1 N5 . . 104.0(4) ?
O13 B1 N1 . . 116.2(4) ?
N3 B1 N1 . . 103.6(4) ?
N5 B1 N1 . . 103.3(4) ?
N6 C1 N1 . . 123.0(4) ?
N6 C1 C2 . . 129.4(5) ?
N1 C1 C2 . . 106.3(4) ?
C17 C2 C1 . . 107.1(4) ?
C17 C2 C13 . . 127.8(5) ?
C1 C2 C13 . . 125.0(5) ?
N2 C4 N1 . . 121.9(5) ?
N2 C4 C17 . . 130.8(5) ?
N1 C4 C17 . . 105.8(4) ?
N2 C5 N3 . . 123.0(5) ?
N2 C5 C6 . . 129.8(5) ?
N3 C5 C6 . . 105.5(4) ?
C7 C6 C5 . . 107.9(5) ?
C7 C6 C22 . . 123.8(5) ?
C5 C6 C22 . . 127.7(5) ?
C6 C7 C8 . . 106.5(4) ?
C6 C7 C26 . . 127.4(5) ?
C8 C7 C26 . . 126.1(5) ?
N3 C8 N4 . . 122.7(4) ?
N3 C8 C7 . . 106.8(4) ?
N4 C8 C7 . . 128.8(5) ?
N4 C9 N5 . . 121.8(4) ?
N4 C9 C10 . . 130.2(5) ?
N5 C9 C10 . . 106.3(4) ?
C11 C10 C30 . . 126.8(5) ?
C11 C10 C9 . . 106.9(4) ?
C30 C10 C9 . . 126.2(4) ?
C10 C11 C34 . . 127.5(5) ?
C10 C11 C12 . . 107.2(4) ?
C34 C11 C12 . . 125.3(4) ?
N6 C12 N5 . . 123.2(5) ?
N6 C12 C11 . . 129.9(4) ?
N5 C12 C11 . . 105.5(4) ?
C14 C13 C2 . . 125.3(5) ?
C14 C13 H13 . . 117.4 ?
C2 C13 H13 . . 117.3 ?
C13 C14 C15 . . 121.3(5) ?
C13 C14 H14 . . 119.4 ?
C15 C14 H14 . . 119.4 ?
O2 C15 O1 . . 123.0(5) ?
O2 C15 C14 . . 126.3(6) ?
O1 C15 C14 . . 110.7(5) ?
O1 C16 H16A . . 109.5 ?
O1 C16 H16B . . 109.5 ?
H16A C16 H16B . . 109.5 ?
O1 C16 H16C . . 109.5 ?
H16A C16 H16C . . 109.5 ?
H16B C16 H16C . . 109.5 ?
C2 C17 C18 . . 125.6(5) ?
C2 C17 C4 . . 107.4(4) ?
C18 C17 C4 . . 126.9(5) ?
C19 C18 C17 . . 127.9(5) ?
C19 C18 H18 . . 116.0 ?
C17 C18 H18 . . 116.0 ?
C18 C19 C20 . . 119.0(6) ?
C18 C19 H19 . . 120.5 ?
C20 C19 H19 . . 120.5 ?
O4 C20 O3 . . 123.3(6) ?
O4 C20 C19 . . 124.9(7) ?
O3 C20 C19 . . 111.8(6) ?
O3 C21 H21A . . 109.5 ?
O3 C21 H21B . . 109.5 ?
H21A C21 H21B . . 109.5 ?
O3 C21 H21C . . 109.5 ?
H21A C21 H21C . . 109.5 ?
H21B C21 H21C . . 109.5 ?
C23 C22 C6 . . 128.9(6) ?
C23 C22 H22 . . 115.6 ?
C6 C22 H22 . . 115.6 ?
C22 C23 C24 . . 123.3(6) ?
C22 C23 H23 . . 118.3 ?
C24 C23 H23 . . 118.3 ?
O6 C24 O5 . . 123.0(6) ?
O6 C24 C23 . . 124.0(7) ?
O5 C24 C23 . . 113.0(6) ?
O5 C25 H25A . . 109.5 ?
O5 C25 H25B . . 109.5 ?
H25A C25 H25B . . 109.5 ?
O5 C25 H25C . . 109.5 ?
H25A C25 H25C . . 109.5 ?
H25B C25 H25C . . 109.5 ?
C27 C26 C7 . . 126.2(5) ?
C27 C26 H26 . . 116.9 ?
C7 C26 H26 . . 116.9 ?
C26 C27 C28 . . 124.3(5) ?
C26 C27 H27 . . 117.9 ?
C28 C27 H27 . . 117.9 ?
O8 C28 O7 . . 123.8(5) ?
O8 C28 C27 . . 123.7(6) ?
O7 C28 C27 . . 112.5(5) ?
O7 C29 H29A . . 109.5 ?
O7 C29 H29B . . 109.5 ?
H29A C29 H29B . . 109.5 ?
O7 C29 H29C . . 109.5 ?
H29A C29 H29C . . 109.5 ?
H29B C29 H29C . . 109.5 ?
C31 C30 C10 . . 124.6(5) ?
C31 C30 H30 . . 117.7 ?
C10 C30 H30 . . 117.7 ?
C30 C31 C32 . . 122.5(5) ?
C30 C31 H31 . . 118.8 ?
C32 C31 H31 . . 118.8 ?
O10 C32 O9 . . 123.4(5) ?
O10 C32 C31 . . 125.8(6) ?
O9 C32 C31 . . 110.7(5) ?
O9 C33 H33A . . 109.5 ?
O9 C33 H33B . . 109.5 ?
H33A C33 H33B . . 109.5 ?
O9 C33 H33C . . 109.5 ?
H33A C33 H33C . . 109.5 ?
H33B C33 H33C . . 109.5 ?
C35 C34 C11 . . 124.6(5) ?
C35 C34 H34 . . 117.7 ?
C11 C34 H34 . . 117.7 ?
C34 C35 C36 . . 122.6(5) ?
C34 C35 H35 . . 118.7 ?
C36 C35 H35 . . 118.7 ?
O12 C36 O11 . . 123.5(6) ?
O12 C36 C35 . . 126.6(6) ?
O11 C36 C35 . . 109.8(5) ?
O11 C37 H37A . . 109.5 ?
O11 C37 H37B . . 109.5 ?
H37A C37 H37B . . 109.5 ?
O11 C37 H37C . . 109.5 ?
H37A C37 H37C . . 109.5 ?
H37B C37 H37C . . 109.5 ?
C39 C38 O13 . . 120.7(5) ?
C39 C38 C43 . . 120.1(5) ?
O13 C38 C43 . . 119.1(5) ?
C38 C39 C40 . . 119.4(6) ?
C38 C39 H39 . . 120.3 ?
C40 C39 H39 . . 120.3 ?
C41 C40 C39 . . 120.7(6) ?
C41 C40 H40 . . 119.7 ?
C39 C40 H40 . . 119.7 ?
C40 C41 C42 . . 120.2(6) ?
C40 C41 H41 . . 119.9 ?
C42 C41 H41 . . 119.9 ?
C41 C42 C43 . . 120.2(6) ?
C41 C42 H42 . . 119.9 ?
C43 C42 H42 . . 119.9 ?
C42 C43 C38 . . 119.2(5) ?
C42 C43 H43 . . 120.4 ?
C38 C43 H43 . . 120.4 ?
C1 N1 C4 . . 111.9(4) ?
C1 N1 B1 . . 122.6(4) ?
C4 N1 B1 . . 124.1(4) ?
C5 N2 C4 . . 116.8(4) ?
C8 N3 C5 . . 111.6(4) ?
C8 N3 B1 . . 122.9(4) ?
C5 N3 B1 . . 123.3(4) ?
C9 N4 C8 . . 117.0(4) ?
C9 N5 C12 . . 112.7(4) ?
C9 N5 B1 . . 123.7(4) ?
C12 N5 B1 . . 122.8(4) ?
C12 N6 C1 . . 116.1(4) ?
C15 O1 C16 . . 115.5(5) ?
C20 O3 C21 . . 113.9(6) ?
C24 O5 C25 . . 114.3(5) ?
C28 O7 C29 . . 114.4(4) ?
C32 O9 C33 . . 117.0(5) ?
C36 O11 C37 . . 116.2(5) ?
C38 O13 B1 . . 113.0(4) ?
C44 C44 Cl1 2_656 . 116.8(16) ?
C44 C44 H44A 2_656 . 108.1 ?
Cl1 C44 H44A . . 108.1 ?
C44 C44 H44B 2_656 . 108.1 ?
Cl1 C44 H44B . . 108.1 ?
H44A C44 H44B . . 107.3 ?

loop_
_geom_bond_atom_site_label_1
_geom_bond_atom_site_label_2
_geom_bond_site_symmetry_2
_geom_bond_distance
_geom_bond_publ_flag
B1 O13 . 1.442(7) ?
B1 N3 . 1.493(7) ?
B1 N5 . 1.497(7) ?
B1 N1 . 1.506(7) ?
C1 N6 . 1.352(6) ?
C1 N1 . 1.356(6) ?
C1 C2 . 1.450(7) ?
C2 C17 . 1.389(7) ?
C2 C13 . 1.450(7) ?
C4 N2 . 1.350(6) ?
C4 N1 . 1.361(6) ?
C4 C17 . 1.455(7) ?
C5 N2 . 1.346(6) ?
C5 N3 . 1.367(6) ?
C5 C6 . 1.449(7) ?
C6 C7 . 1.396(7) ?
C6 C22 . 1.478(8) ?
C7 C8 . 1.446(7) ?
C7 C26 . 1.454(7) ?
C8 N3 . 1.356(6) ?
C8 N4 . 1.356(6) ?
C9 N4 . 1.346(6) ?
C9 N5 . 1.353(6) ?
C9 C10 . 1.460(7) ?
C10 C11 . 1.397(7) ?
C10 C30 . 1.421(7) ?
C11 C34 . 1.430(7) ?
C11 C12 . 1.470(7) ?
C12 N6 . 1.339(6) ?
C12 N5 . 1.355(6) ?
C13 C14 . 1.314(7) ?
C13 H13 . 0.95 ?
C14 C15 . 1.461(8) ?
C14 H14 . 0.95 ?
C15 O2 . 1.194(7) ?
C15 O1 . 1.345(7) ?
C16 O1 . 1.441(7) ?
C16 H16A . 0.98 ?
C16 H16B . 0.98 ?
C16 H16C . 0.98 ?
C17 C18 . 1.445(7) ?
C18 C19 . 1.318(7) ?
C18 H18 . 0.95 ?
C19 C20 . 1.483(8) ?
C19 H19 . 0.95 ?
C20 O4 . 1.160(7) ?
C20 O3 . 1.320(8) ?
C21 O3 . 1.469(8) ?
C21 H21A . 0.98 ?
C21 H21B . 0.98 ?
C21 H21C . 0.98 ?
C22 C23 . 1.274(7) ?
C22 H22 . 0.95 ?
C23 C24 . 1.484(9) ?
C23 H23 . 0.95 ?
C24 O6 . 1.163(7) ?
C24 O5 . 1.314(8) ?
C25 O5 . 1.465(9) ?
C25 H25A . 0.98 ?
C25 H25B . 0.98 ?
C25 H25C . 0.98 ?
C26 C27 . 1.314(7) ?
C26 H26 . 0.95 ?
C27 C28 . 1.466(8) ?
C27 H27 . 0.95 ?
C28 O8 . 1.192(6) ?
C28 O7 . 1.340(7) ?
C29 O7 . 1.448(6) ?
C29 H29A . 0.98 ?
C29 H29B . 0.98 ?
C29 H29C . 0.98 ?
C30 C31 . 1.334(7) ?
C30 H30 . 0.95 ?
C31 C32 . 1.464(8) ?
C31 H31 . 0.95 ?
C32 O10 . 1.198(7) ?
C32 O9 . 1.330(7) ?
C33 O9 . 1.437(7) ?
C33 H33A . 0.98 ?
C33 H33B . 0.98 ?
C33 H33C . 0.98 ?
C34 C35 . 1.329(7) ?
C34 H34 . 0.95 ?
C35 C36 . 1.463(8) ?
C35 H35 . 0.95 ?
C36 O12 . 1.189(7) ?
C36 O11 . 1.338(7) ?
C37 O11 . 1.430(7) ?
C37 H37A . 0.98 ?
C37 H37B . 0.98 ?
C37 H37C . 0.98 ?
C38 C39 . 1.378(7) ?
C38 O13 . 1.390(6) ?
C38 C43 . 1.392(7) ?
C39 C40 . 1.379(8) ?
C39 H39 . 0.95 ?
C40 C41 . 1.368(9) ?
C40 H40 . 0.95 ?
C41 C42 . 1.368(8) ?
C41 H41 . 0.95 ?
C42 C43 . 1.386(8) ?
C42 H42 . 0.95 ?
C43 H43 . 0.95 ?
Cl1 C44 . 1.696(14) ?
C44 C44 2_656 1.447(18) ?
C44 H44A . 0.99 ?
C44 H44B . 0.99 ?

loop_
_geom_hbond_atom_site_label_D
_geom_hbond_atom_site_label_H
_geom_hbond_atom_site_label_A
_geom_hbond_site_symmetry_A
_geom_hbond_distance_DH
_geom_hbond_distance_HA
_geom_hbond_distance_DA
_geom_hbond_angle_DHA
_geom_hbond_publ_flag
C43 H43 O8 5_666 0.95 2.55 3.483(7) 166.8 ?
C39 H39 O2 7_566 0.95 2.44 3.386(7) 174.5 ?
C35 H35 N6 . 0.95 2.39 3.079(7) 129.0 ?
C33 H33B O13 5_666 0.98 2.65 3.570(8) 156.7 ?
C31 H31 N4 . 0.95 2.42 3.093(7) 127.5 ?
C27 H27 N4 . 0.95 2.44 3.120(7) 128.8 ?
C25 H25A O6 4_545 0.98 2.38 3.052(10) 125.6 ?
C23 H23 N2 . 0.95 2.68 3.278(8) 121.6 ?
C19 H19 N2 . 0.95 2.61 3.227(7) 123.3 ?
C16 H16C O6 7_556 0.98 2.49 3.226(10) 132.0 ?
C14 H14 N6 . 0.95 2.43 3.082(6) 125.2 ?

loop_
_geom_torsion_atom_site_label_1
_geom_torsion_atom_site_label_2
_geom_torsion_atom_site_label_3
_geom_torsion_atom_site_label_4
_geom_torsion_site_symmetry_1
_geom_torsion_site_symmetry_2
_geom_torsion_site_symmetry_3
_geom_torsion_site_symmetry_4
_geom_torsion
_geom_torsion_publ_flag
N6 C1 C2 C17 . . . . -158.8(5) ?
N1 C1 C2 C17 . . . . 7.9(6) ?
N6 C1 C2 C13 . . . . 17.3(9) ?
N1 C1 C2 C13 . . . . -176.1(5) ?
N2 C5 C6 C7 . . . . -157.4(5) ?
N3 C5 C6 C7 . . . . 7.7(6) ?
N2 C5 C6 C22 . . . . 13.7(9) ?
N3 C5 C6 C22 . . . . 178.8(5) ?
C5 C6 C7 C8 . . . . 0.0(6) ?
C22 C6 C7 C8 . . . . -171.6(5) ?
C5 C6 C7 C26 . . . . 178.7(5) ?
C22 C6 C7 C26 . . . . 7.2(8) ?
C6 C7 C8 N3 . . . . -7.8(5) ?
C26 C7 C8 N3 . . . . 173.4(5) ?
C6 C7 C8 N4 . . . . 157.6(5) ?
C26 C7 C8 N4 . . . . -21.1(8) ?
N4 C9 C10 C11 . . . . -159.7(5) ?
N5 C9 C10 C11 . . . . 5.7(5) ?
N4 C9 C10 C30 . . . . 16.1(8) ?
N5 C9 C10 C30 . . . . -178.6(5) ?
C30 C10 C11 C34 . . . . 2.9(9) ?
C9 C10 C11 C34 . . . . 178.7(5) ?
C30 C10 C11 C12 . . . . -174.2(5) ?
C9 C10 C11 C12 . . . . 1.6(5) ?
C10 C11 C12 N6 . . . . 158.2(5) ?
C34 C11 C12 N6 . . . . -18.9(9) ?
C10 C11 C12 N5 . . . . -8.2(5) ?
C34 C11 C12 N5 . . . . 174.6(5) ?
C17 C2 C13 C14 . . . . -178.4(5) ?
C1 C2 C13 C14 . . . . 6.4(9) ?
C2 C13 C14 C15 . . . . -178.1(5) ?
C13 C14 C15 O2 . . . . -4.9(10) ?
C13 C14 C15 O1 . . . . 175.7(5) ?
C1 C2 C17 C18 . . . . 176.6(5) ?
C13 C2 C17 C18 . . . . 0.7(9) ?
C1 C2 C17 C4 . . . . -0.7(6) ?
C13 C2 C17 C4 . . . . -176.7(5) ?
N2 C4 C17 C2 . . . . 159.0(5) ?
N1 C4 C17 C2 . . . . -6.6(6) ?
N2 C4 C17 C18 . . . . -18.3(9) ?
N1 C4 C17 C18 . . . . 176.1(5) ?
C2 C17 C18 C19 . . . . -177.7(6) ?
C4 C17 C18 C19 . . . . -0.9(10) ?
C17 C18 C19 C20 . . . . -176.6(6) ?
C18 C19 C20 O4 . . . . -6.3(11) ?
C18 C19 C20 O3 . . . . 174.3(6) ?
C7 C6 C22 C23 . . . . -178.7(6) ?
C5 C6 C22 C23 . . . . 11.5(10) ?
C6 C22 C23 C24 . . . . -178.7(6) ?
C22 C23 C24 O6 . . . . -179.1(7) ?
C22 C23 C24 O5 . . . . 2.4(9) ?
C6 C7 C26 C27 . . . . -170.2(6) ?
C8 C7 C26 C27 . . . . 8.3(9) ?
C7 C26 C27 C28 . . . . -176.1(5) ?
C26 C27 C28 O8 . . . . -173.9(6) ?
C26 C27 C28 O7 . . . . 8.1(8) ?
C11 C10 C30 C31 . . . . 175.9(5) ?
C9 C10 C30 C31 . . . . 0.9(9) ?
C10 C30 C31 C32 . . . . -175.8(5) ?
C30 C31 C32 O10 . . . . -2.5(10) ?
C30 C31 C32 O9 . . . . 175.1(5) ?
C10 C11 C34 C35 . . . . -177.3(6) ?
C12 C11 C34 C35 . . . . -0.7(9) ?
C11 C34 C35 C36 . . . . -178.5(6) ?
C34 C35 C36 O12 . . . . 3.4(12) ?
C34 C35 C36 O11 . . . . -176.7(6) ?
O13 C38 C39 C40 . . . . 173.5(5) ?
C43 C38 C39 C40 . . . . -3.7(8) ?
C38 C39 C40 C41 . . . . 2.1(9) ?
C39 C40 C41 C42 . . . . 0.6(9) ?
C40 C41 C42 C43 . . . . -1.7(9) ?
C41 C42 C43 C38 . . . . 0.0(8) ?
C39 C38 C43 C42 . . . . 2.7(8) ?
O13 C38 C43 C42 . . . . -174.6(5) ?
N6 C1 N1 C4 . . . . 155.0(5) ?
C2 C1 N1 C4 . . . . -12.7(6) ?
N6 C1 N1 B1 . . . . -12.1(8) ?
C2 C1 N1 B1 . . . . -179.8(4) ?
N2 C4 N1 C1 . . . . -155.0(5) ?
C17 C4 N1 C1 . . . . 12.2(6) ?
N2 C4 N1 B1 . . . . 11.9(8) ?
C17 C4 N1 B1 . . . . 179.1(4) ?
O13 B1 N1 C1 . . . . -97.0(6) ?
N3 B1 N1 C1 . . . . 138.0(5) ?
N5 B1 N1 C1 . . . . 29.8(6) ?
O13 B1 N1 C4 . . . . 97.4(6) ?
N3 B1 N1 C4 . . . . -27.6(6) ?
N5 B1 N1 C4 . . . . -135.8(5) ?
N3 C5 N2 C4 . . . . -10.4(7) ?
C6 C5 N2 C4 . . . . 152.4(5) ?
N1 C4 N2 C5 . . . . 9.5(7) ?
C17 C4 N2 C5 . . . . -154.1(5) ?
N4 C8 N3 C5 . . . . -153.2(5) ?
C7 C8 N3 C5 . . . . 13.3(5) ?
N4 C8 N3 B1 . . . . 10.4(7) ?
C7 C8 N3 B1 . . . . 176.9(4) ?
N2 C5 N3 C8 . . . . 153.2(5) ?
C6 C5 N3 C8 . . . . -13.1(5) ?
N2 C5 N3 B1 . . . . -10.3(8) ?
C6 C5 N3 B1 . . . . -176.7(5) ?
O13 B1 N3 C8 . . . . 98.1(6) ?
N5 B1 N3 C8 . . . . -27.4(6) ?
N1 B1 N3 C8 . . . . -135.1(5) ?
O13 B1 N3 C5 . . . . -100.2(6) ?
N5 B1 N3 C5 . . . . 134.3(5) ?
N1 B1 N3 C5 . . . . 26.6(6) ?
N5 C9 N4 C8 . . . . -7.9(7) ?
C10 C9 N4 C8 . . . . 155.5(5) ?
N3 C8 N4 C9 . . . . 9.9(7) ?
C7 C8 N4 C9 . . . . -153.4(5) ?
N4 C9 N5 C12 . . . . 155.3(5) ?
C10 C9 N5 C12 . . . . -11.6(6) ?
N4 C9 N5 B1 . . . . -14.6(7) ?
C10 C9 N5 B1 . . . . 178.5(4) ?
N6 C12 N5 C9 . . . . -155.1(5) ?
C11 C12 N5 C9 . . . . 12.5(6) ?
N6 C12 N5 B1 . . . . 14.9(8) ?
C11 C12 N5 B1 . . . . -177.6(5) ?
O13 B1 N5 C9 . . . . -94.7(6) ?
N3 B1 N5 C9 . . . . 29.7(6) ?
N1 B1 N5 C9 . . . . 137.7(5) ?
O13 B1 N5 C12 . . . . 96.4(6) ?
N3 B1 N5 C12 . . . . -139.1(5) ?
N1 B1 N5 C12 . . . . -31.1(6) ?
N5 C12 N6 C1 . . . . 8.6(7) ?
C11 C12 N6 C1 . . . . -155.8(5) ?
N1 C1 N6 C12 . . . . -9.8(7) ?
C2 C1 N6 C12 . . . . 154.9(5) ?
O2 C15 O1 C16 . . . . -0.3(10) ?
C14 C15 O1 C16 . . . . 179.1(6) ?
O4 C20 O3 C21 . . . . 2.3(12) ?
C19 C20 O3 C21 . . . . -178.2(7) ?
O6 C24 O5 C25 . . . . -2.7(11) ?
C23 C24 O5 C25 . . . . 175.8(7) ?
O8 C28 O7 C29 . . . . -2.6(8) ?
C27 C28 O7 C29 . . . . 175.4(5) ?
O10 C32 O9 C33 . . . . 0.7(9) ?
C31 C32 O9 C33 . . . . -177.1(5) ?
O12 C36 O11 C37 . . . . 0.2(11) ?
C35 C36 O11 C37 . . . . -179.8(7) ?
C39 C38 O13 B1 . . . . -84.0(6) ?
C43 C38 O13 B1 . . . . 93.3(5) ?
N3 B1 O13 C38 . . . . -172.3(4) ?
N5 B1 O13 C38 . . . . -52.9(6) ?
N1 B1 O13 C38 . . . . 67.9(6) ?
